data_7039402
loop_
_publ_author_name
'Hein, Nicholas M.'
'Suzuki, Tatsuya'
'Ogawa, Takahiko'
'Fryzuk, Michael D.'

_publ_section_title
;
 Low coordinate iron derivatives stabilized by a \b-diketiminate mimic.
 Synthesis and coordination chemistry of enamidophosphinimine scaffolds to
 generate diiron dinitrogen complexes.
;
_journal_issue 37
_journal_name_full 'Dalton transactions (Cambridge, England : 2003)'
_journal_page_first 14697
_journal_page_last 14708
_journal_paper_doi 10.1039/c6dt01673a
_journal_volume 45
_journal_year 2016
_chemical_formula_moiety '0.5(C54 H76 Br2 Fe2 N4 P2)'
_chemical_formula_sum 'C27 H38 Br Fe N2 P'
_chemical_formula_weight 557.32
_chemical_properties_physical Air-sensitive,Moisture-sensitive,Oxygen-sensitive
_space_group_crystal_system triclinic
_space_group_IT_number 2
_space_group_name_Hall '-P 1'
_space_group_name_H-M_alt 'P -1'
_symmetry_space_group_name_Hall '-P 1'
_symmetry_space_group_name_H-M 'P -1'
_atom_sites_solution_hydrogens geom
_atom_sites_solution_primary direct
_audit_creation_date 2015-11-13
_audit_creation_method
;
Olex2 1.2
(compiled 2015.09.30 svn.r3233 for OlexSys, GUI svn.r5103)
;
_audit_update_record
;
2016-04-22 deposited with the CCDC.
2016-06-01 downloaded from the CCDC.
;
_cell_angle_alpha 90.837(4)
_cell_angle_beta 109.446(4)
_cell_angle_gamma 101.917(4)
_cell_formula_units_Z 4
_cell_length_a 13.121(3)
_cell_length_b 15.896(4)
_cell_length_c 16.706(4)
_cell_measurement_reflns_used 6750
_cell_measurement_temperature 90(2)
_cell_measurement_theta_max 26.13
_cell_measurement_theta_min 2.33
_cell_volume 3201.7(13)
_computing_molecular_graphics 'Olex2 (Dolomanov et al., 2009)'
_computing_publication_material 'Olex2 (Dolomanov et al., 2009)'
_computing_structure_refinement 'ShelXL (Sheldrick, 2008)'
_computing_structure_solution 'ShelXT (Sheldrick, 2015)'
_diffrn_ambient_temperature 90.0
_diffrn_detector 'Bruker APEX2 area detector'
_diffrn_detector_area_resol_mean 7.9
_diffrn_detector_type 'Bruker-Nonius APEXII CCD area detector'
_diffrn_measured_fraction_theta_full 1.000
_diffrn_measured_fraction_theta_max 0.985
_diffrn_measurement_device 'Bruker-Nonius APEXII CCD area detector and D8 diffractometer'
_diffrn_measurement_device_type 'Bruker D8 diffractometer'
_diffrn_measurement_method '\w and \f scans'
_diffrn_radiation_monochromator 'TRIUMPH curved-crystal'
_diffrn_radiation_probe x-ray
_diffrn_radiation_type MoK\a
_diffrn_radiation_wavelength 0.71073
_diffrn_reflns_av_R_equivalents 0.1318
_diffrn_reflns_av_unetI/netI 0.1376
_diffrn_reflns_Laue_measured_fraction_full 1.000
_diffrn_reflns_Laue_measured_fraction_max 0.985
_diffrn_reflns_limit_h_max 16
_diffrn_reflns_limit_h_min -16
_diffrn_reflns_limit_k_max 19
_diffrn_reflns_limit_k_min -19
_diffrn_reflns_limit_l_max 20
_diffrn_reflns_limit_l_min -20
_diffrn_reflns_number 44303
_diffrn_reflns_point_group_measured_fraction_full 1.000
_diffrn_reflns_point_group_measured_fraction_max 0.985
_diffrn_reflns_theta_full 26.000
_diffrn_reflns_theta_max 26.518
_diffrn_reflns_theta_min 1.298
_diffrn_source 'sealed X-ray tube'
_diffrn_standards_number 0
_exptl_absorpt_coefficient_mu 1.783
_exptl_absorpt_correction_T_max 0.7454
_exptl_absorpt_correction_T_min 0.5555
_exptl_absorpt_correction_type multi-scan
_exptl_absorpt_process_details
;
SADABS-2014/5 (Bruker,2014/5) was used for absorption correction.
wR2(int) was 0.0817 before and 0.0632 after correction.
The Ratio of minimum to maximum transmission is 0.7452.
The \l/2 correction factor is 0.00150.
;
_exptl_crystal_colour yellow
_exptl_crystal_colour_primary yellow
_exptl_crystal_density_diffrn 1.156
_exptl_crystal_description block
_exptl_crystal_F_000 1160
_exptl_crystal_recrystallization_method 'Re-crystallisation from solvent'
_exptl_crystal_size_max 0.09
_exptl_crystal_size_mid 0.08
_exptl_crystal_size_min 0.04
_refine_diff_density_max 2.173
_refine_diff_density_min -1.043
_refine_diff_density_rms 0.175
_refine_ls_extinction_method none
_refine_ls_goodness_of_fit_ref 0.909
_refine_ls_hydrogen_treatment constr
_refine_ls_matrix_type full
_refine_ls_number_parameters 545
_refine_ls_number_reflns 13084
_refine_ls_number_restraints 0
_refine_ls_restrained_S_all 0.909
_refine_ls_R_factor_all 0.1452
_refine_ls_R_factor_gt 0.0827
_refine_ls_shift/su_max 0.000
_refine_ls_shift/su_mean 0.000
_refine_ls_structure_factor_coef Fsqd
_refine_ls_weighting_details 'w=1/[\s^2^(Fo^2^)+(0.1394P)^2^] where P=(Fo^2^+2Fc^2^)/3'
_refine_ls_weighting_scheme calc
_refine_ls_wR_factor_gt 0.2030
_refine_ls_wR_factor_ref 0.2298
_reflns_Friedel_coverage 0.000
_reflns_number_gt 6855
_reflns_number_total 13084
_reflns_threshold_expression 'I > 2\s(I)'
_cod_data_source_file c6dt01673a2.cif
_cod_data_source_block mf1189
_cod_depositor_comments
;
The following automatic conversions were performed:

'_diffrn_radiation_probe' value 'X-ray' changed to 'x-ray' according
to
/usr/data/users/saulius/crontab/automatic-downloads/rss-feeds/RSC/lib/dictionaries/cif_core.dic
dictionary named 'cif_core.dic' version 2.4.2 from 2011-04-26.

Automatic conversion script
Id: cif_fix_values 4268 2015-11-12 08:31:59Z antanas 

 Adding full bibliography for 7039398--7039404.cif.
;
_cod_original_cell_volume 3201.6(14)
_cod_database_code 7039402
_shelx_space_group_comment
;
The symmetry employed for this shelxl refinement is uniquely defined
by the following loop, which should always be used as a source of
symmetry information in preference to the above space-group names.
They are only intended as comments.
;
_shelx_estimated_absorpt_t_max 0.932
_shelx_estimated_absorpt_t_min 0.856
_olex2_refinement_description
;
1. Fixed Uiso
 At 1.2 times of:
  All C(H) groups, All C(H,H) groups
 At 1.5 times of:
  All C(H,H,H) groups
2. Uiso/Uaniso restraints and constraints
Uanis(C29) = Uanis(C28) = Uanis(C32) = Uanis(C31) = Uanis(C30)
Uanis(C2) = Uanis(C3) = Uanis(C4) = Uanis(C5) = Uanis(C1)
3.a Ternary CH refined with riding coordinates:
 C41(H41), C44(H44), C14(H14), C17(H17)
3.b Secondary CH2 refined with riding coordinates:
 C5(H5A,H5B), C31(H31A,H31B), C4(H4A,H4B), C32(H32A,H32B), C30(H30A,H30B),
 C3(H3A,H3B)
3.c Aromatic/amide H refined with riding coordinates:
 C9(H9), C11(H11), C10(H10), C38(H38), C23(H23), C25(H25), C24(H24), C36(H36),
 C52(H52), C37(H37), C51(H51), C50(H50)
3.d Idealised Me refined as rotating group:
 C13(H13A,H13B,H13C), C46(H46A,H46C,H46B), C22(H22A,H22B,H22C), C45(H45A,H45B,
 H45C), C19(H19A,H19B,H19C), C42(H42A,H42B,H42C), C54(H54A,H54B,H54C), C40(H40A,
 H40B,H40C), C8(H8A,H8B,H8C), C018(H01A,H01C,H01B), C27(H27A,H27B,H27C),
 C16(H16A,H16B,H16C), C43(H43A,H43B,H43C), C35(H35A,H35B,H35C), C18(H18A,H18B,
 H18C), C49(H49A,H49B,H49C)
;
_shelx_shelxl_version_number 2014/7
_olex2_submission_special_instructions 'No special instructions were received'
_solvent_exptl_crystal_recrystallization_method n-pentane/toluene

loop_
_space_group_symop_operation_xyz
'x, y, z'
'-x, -y, -z'

loop_
_atom_site_label
_atom_site_type_symbol
_atom_site_fract_x
_atom_site_fract_y
_atom_site_fract_z
_atom_site_U_iso_or_equiv
_atom_site_adp_type
_atom_site_occupancy
_atom_site_site_symmetry_order
_atom_site_calc_flag
_atom_site_refinement_flags_posn
Br1 Br 0.48074(7) 0.89599(4) 0.44843(4) 0.0287(2) Uani 1 1 d .
Br2 Br 0.47799(7) 0.39544(4) 1.03829(4) 0.0314(2) Uani 1 1 d .
Fe1 Fe 0.50909(8) 0.95221(6) 0.59892(6) 0.0223(2) Uani 1 1 d .
Fe2 Fe 0.50958(9) 0.45189(6) 0.90554(6) 0.0264(3) Uani 1 1 d .
P1 P 0.41775(17) 0.90245(13) 0.74421(12) 0.0312(5) Uani 1 1 d .
P2 P 0.42758(17) 0.40256(13) 0.71148(12) 0.0303(4) Uani 1 1 d .
N1 N 0.6371(5) 0.9185(4) 0.6846(3) 0.0255(13) Uani 1 1 d .
N3 N 0.6422(5) 0.4192(4) 0.8912(4) 0.0334(15) Uani 1 1 d .
N2 N 0.3835(5) 0.9036(4) 0.6402(4) 0.0288(14) Uani 1 1 d .
N4 N 0.3879(5) 0.4038(4) 0.7960(4) 0.0319(14) Uani 1 1 d .
C6 C 0.7372(6) 0.9205(5) 0.6657(4) 0.0280(16) Uani 1 1 d .
C39 C 0.8214(7) 0.5023(5) 0.9881(5) 0.0350(18) Uani 1 1 d .
C21 C 0.1931(6) 0.9102(5) 0.5491(5) 0.0328(18) Uani 1 1 d .
C5 C 0.7302(7) 0.8544(5) 0.8210(5) 0.0337(8) Uani 1 1 d .
H5A H 0.7624 0.8194 0.7905 0.040 Uiso 1 1 calc R
H5B H 0.7889 0.9041 0.8545 0.040 Uiso 1 1 calc R
C1 C 0.6306(7) 0.8858(5) 0.7566(5) 0.0337(8) Uani 1 1 d .
C13 C 0.6655(7) 0.7658(5) 0.6020(5) 0.040(2) Uani 1 1 d .
H13A H 0.6484 0.7471 0.6526 0.060 Uiso 1 1 calc GR
H13B H 0.6912 0.7206 0.5787 0.060 Uiso 1 1 calc GR
H13C H 0.5986 0.7765 0.5589 0.060 Uiso 1 1 calc GR
C7 C 0.8213(6) 0.9982(5) 0.6876(5) 0.0344(18) Uani 1 1 d .
C33 C 0.7401(7) 0.4248(5) 0.9637(5) 0.0329(18) Uani 1 1 d .
C28 C 0.6408(7) 0.3867(5) 0.8166(5) 0.0375(9) Uani 1 1 d .
C46 C 0.5231(7) 0.5788(5) 0.7374(5) 0.039(2) Uani 1 1 d .
H46A H 0.5066 0.5752 0.7905 0.059 Uiso 1 1 calc GR
H46C H 0.5199 0.6362 0.7176 0.059 Uiso 1 1 calc GR
H46B H 0.5975 0.5689 0.7476 0.059 Uiso 1 1 calc GR
C12 C 0.7556(7) 0.8483(5) 0.6262(5) 0.0329(18) Uani 1 1 d .
C22 C 0.2130(6) 1.0012(5) 0.5835(5) 0.0377(19) Uani 1 1 d .
H22A H 0.2040 1.0023 0.6394 0.057 Uiso 1 1 calc GR
H22B H 0.1596 1.0298 0.5443 0.057 Uiso 1 1 calc GR
H22C H 0.2886 1.0315 0.5893 0.057 Uiso 1 1 calc GR
C9 C 0.9181(7) 0.9996(6) 0.6711(5) 0.0390(19) Uani 1 1 d .
H9 H 0.9756 1.0506 0.6872 0.047 Uiso 1 1 calc R
C31 C 0.6955(7) 0.3013(5) 0.7240(5) 0.0375(9) Uani 1 1 d .
H31A H 0.6711 0.2402 0.7335 0.045 Uiso 1 1 calc R
H31B H 0.7517 0.3054 0.6960 0.045 Uiso 1 1 calc R
C2 C 0.5464(7) 0.8748(5) 0.7884(5) 0.0337(8) Uani 1 1 d .
C45 C 0.4697(7) 0.5148(6) 0.5875(5) 0.044(2) Uani 1 1 d .
H45A H 0.5395 0.4963 0.5984 0.067 Uiso 1 1 calc GR
H45B H 0.4786 0.5742 0.5714 0.067 Uiso 1 1 calc GR
H45C H 0.4108 0.4766 0.5412 0.067 Uiso 1 1 calc GR
C4 C 0.6808(7) 0.8009(5) 0.8778(5) 0.0337(8) Uani 1 1 d .
H4A H 0.7351 0.8064 0.9364 0.040 Uiso 1 1 calc R
H4B H 0.6568 0.7393 0.8556 0.040 Uiso 1 1 calc R
C34 C 0.7560(8) 0.3505(5) 1.0127(5) 0.041(2) Uani 1 1 d .
C29 C 0.5614(7) 0.3793(5) 0.7405(5) 0.0375(9) Uani 1 1 d .
C19 C 0.3048(7) 0.7341(5) 0.7547(6) 0.045(2) Uani 1 1 d .
H19A H 0.2579 0.7214 0.6945 0.067 Uiso 1 1 calc GR
H19B H 0.2692 0.6985 0.7896 0.067 Uiso 1 1 calc GR
H19C H 0.3772 0.7213 0.7627 0.067 Uiso 1 1 calc GR
C42 C 0.3132(8) 0.2335(5) 0.6348(6) 0.049(2) Uani 1 1 d .
H42A H 0.3825 0.2206 0.6720 0.073 Uiso 1 1 calc GR
H42B H 0.2875 0.1983 0.5802 0.073 Uiso 1 1 calc GR
H42C H 0.2568 0.2202 0.6620 0.073 Uiso 1 1 calc GR
C20 C 0.2787(6) 0.8630(5) 0.5783(5) 0.0321(18) Uani 1 1 d .
C41 C 0.3329(7) 0.3286(5) 0.6195(5) 0.040(2) Uani 1 1 d .
H41 H 0.3692 0.3343 0.5752 0.048 Uiso 1 1 calc R
C54 C 0.2198(7) 0.5073(5) 0.7555(6) 0.040(2) Uani 1 1 d .
H54A H 0.2942 0.5363 0.7935 0.060 Uiso 1 1 calc GR
H54B H 0.1650 0.5362 0.7645 0.060 Uiso 1 1 calc GR
H54C H 0.2165 0.5096 0.6962 0.060 Uiso 1 1 calc GR
C11 C 0.8512(7) 0.8536(6) 0.6109(5) 0.0374(19) Uani 1 1 d .
H11 H 0.8626 0.8043 0.5851 0.045 Uiso 1 1 calc R
C44 C 0.4382(7) 0.5106(5) 0.6700(5) 0.0346(18) Uani 1 1 d .
H44 H 0.3643 0.5258 0.6562 0.042 Uiso 1 1 calc R
C53 C 0.1955(7) 0.4161(5) 0.7743(5) 0.038(2) Uani 1 1 d .
C47 C 0.2783(7) 0.3659(5) 0.7948(5) 0.0347(18) Uani 1 1 d .
C26 C 0.2614(7) 0.7802(5) 0.5409(5) 0.0355(18) Uani 1 1 d .
C40 C 0.8062(7) 0.5810(5) 0.9384(5) 0.040(2) Uani 1 1 d .
H40A H 0.7968 0.5663 0.8788 0.060 Uiso 1 1 calc GR
H40B H 0.8717 0.6281 0.9633 0.060 Uiso 1 1 calc GR
H40C H 0.7404 0.5991 0.9412 0.060 Uiso 1 1 calc GR
C8 C 0.8049(7) 1.0775(5) 0.7283(6) 0.045(2) Uani 1 1 d .
H8A H 0.7630 1.1092 0.6839 0.067 Uiso 1 1 calc GR
H8B H 0.8773 1.1147 0.7605 0.067 Uiso 1 1 calc GR
H8C H 0.7637 1.0601 0.7670 0.067 Uiso 1 1 calc GR
C14 C 0.4284(8) 1.0111(5) 0.7938(5) 0.045(2) Uani 1 1 d .
H14 H 0.3558 1.0276 0.7670 0.054 Uiso 1 1 calc R
C32 C 0.7418(7) 0.3575(5) 0.8071(5) 0.0375(9) Uani 1 1 d .
H32A H 0.7994 0.4079 0.8051 0.045 Uiso 1 1 calc R
H32B H 0.7746 0.3245 0.8551 0.045 Uiso 1 1 calc R
C018 C 0.5183(7) 1.0781(5) 0.7747(5) 0.040(2) Uani 1 1 d .
H01A H 0.5912 1.0657 0.8037 0.060 Uiso 1 1 calc GR
H01C H 0.5176 1.1360 0.7951 0.060 Uiso 1 1 calc GR
H01B H 0.5034 1.0753 0.7131 0.060 Uiso 1 1 calc GR
C27 C 0.3539(8) 0.7303(5) 0.5625(6) 0.045(2) Uani 1 1 d .
H27A H 0.3838 0.7314 0.5159 0.067 Uiso 1 1 calc GR
H27B H 0.3239 0.6704 0.5701 0.067 Uiso 1 1 calc GR
H27C H 0.4132 0.7572 0.6152 0.067 Uiso 1 1 calc GR
C17 C 0.3201(7) 0.8284(5) 0.7813(6) 0.042(2) Uani 1 1 d .
H17 H 0.3532 0.8347 0.8450 0.051 Uiso 1 1 calc R
C16 C 0.4547(9) 1.0163(7) 0.8920(6) 0.060(3) Uani 1 1 d .
H16A H 0.3912 0.9825 0.9046 0.090 Uiso 1 1 calc GR
H16B H 0.4690 1.0767 0.9141 0.090 Uiso 1 1 calc GR
H16C H 0.5203 0.9930 0.9192 0.090 Uiso 1 1 calc GR
C10 C 0.9331(8) 0.9287(6) 0.6318(5) 0.045(2) Uani 1 1 d .
H10 H 0.9991 0.9314 0.6191 0.054 Uiso 1 1 calc R
C38 C 0.9164(7) 0.5071(6) 1.0581(5) 0.044(2) Uani 1 1 d .
H38 H 0.9719 0.5592 1.0733 0.052 Uiso 1 1 calc R
C30 C 0.5951(7) 0.3370(5) 0.6688(5) 0.0375(9) Uani 1 1 d .
H30A H 0.5340 0.2902 0.6326 0.045 Uiso 1 1 calc R
H30B H 0.6171 0.3806 0.6324 0.045 Uiso 1 1 calc R
C23 C 0.0929(7) 0.8698(6) 0.4899(6) 0.046(2) Uani 1 1 d .
H23 H 0.0342 0.8994 0.4739 0.055 Uiso 1 1 calc R
C3 C 0.5817(7) 0.8374(5) 0.8766(5) 0.0337(8) Uani 1 1 d .
H3A H 0.6031 0.8833 0.9236 0.040 Uiso 1 1 calc R
H3B H 0.5210 0.7916 0.8816 0.040 Uiso 1 1 calc R
C43 C 0.2172(7) 0.3541(6) 0.5774(5) 0.049(2) Uani 1 1 d .
H43A H 0.1777 0.3497 0.6183 0.073 Uiso 1 1 calc GR
H43B H 0.1726 0.3149 0.5264 0.073 Uiso 1 1 calc GR
H43C H 0.2297 0.4136 0.5617 0.073 Uiso 1 1 calc GR
C48 C 0.2542(8) 0.2836(6) 0.8188(6) 0.048(2) Uani 1 1 d .
C35 C 0.6675(8) 0.2695(5) 0.9859(6) 0.047(2) Uani 1 1 d .
H35A H 0.5952 0.2833 0.9769 0.071 Uiso 1 1 calc GR
H35B H 0.6818 0.2297 1.0305 0.071 Uiso 1 1 calc GR
H35C H 0.6672 0.2425 0.9328 0.071 Uiso 1 1 calc GR
C25 C 0.1600(8) 0.7441(6) 0.4785(6) 0.048(2) Uani 1 1 d .
H25 H 0.1485 0.6878 0.4524 0.057 Uiso 1 1 calc R
C24 C 0.0752(8) 0.7881(6) 0.4531(6) 0.054(3) Uani 1 1 d .
H24 H 0.0059 0.7620 0.4111 0.065 Uiso 1 1 calc R
C36 C 0.8546(8) 0.3605(7) 1.0831(6) 0.049(2) Uani 1 1 d .
H36 H 0.8679 0.3127 1.1154 0.058 Uiso 1 1 calc R
C52 C 0.0880(8) 0.3779(6) 0.7708(6) 0.051(2) Uani 1 1 d .
H52 H 0.0325 0.4106 0.7551 0.061 Uiso 1 1 calc R
C37 C 0.9327(8) 0.4378(6) 1.1068(6) 0.048(2) Uani 1 1 d .
H37 H 0.9971 0.4434 1.1561 0.057 Uiso 1 1 calc R
C51 C 0.0609(9) 0.2955(6) 0.7893(7) 0.062(3) Uani 1 1 d .
H51 H -0.0130 0.2697 0.7852 0.074 Uiso 1 1 calc R
C18 C 0.2024(8) 0.8550(6) 0.7589(7) 0.056(3) Uani 1 1 d .
H18A H 0.2142 0.9147 0.7818 0.084 Uiso 1 1 calc GR
H18B H 0.1555 0.8165 0.7844 0.084 Uiso 1 1 calc GR
H18C H 0.1658 0.8500 0.6969 0.084 Uiso 1 1 calc GR
C49 C 0.3427(8) 0.2305(5) 0.8504(6) 0.051(2) Uani 1 1 d .
H49A H 0.4100 0.2591 0.8397 0.077 Uiso 1 1 calc GR
H49B H 0.3148 0.1727 0.8201 0.077 Uiso 1 1 calc GR
H49C H 0.3600 0.2259 0.9118 0.077 Uiso 1 1 calc GR
C50 C 0.1472(9) 0.2475(6) 0.8155(7) 0.062(3) Uani 1 1 d .
H50 H 0.1302 0.1903 0.8307 0.074 Uiso 1 1 calc R

loop_
_atom_site_aniso_label
_atom_site_aniso_U_11
_atom_site_aniso_U_22
_atom_site_aniso_U_33
_atom_site_aniso_U_23
_atom_site_aniso_U_13
_atom_site_aniso_U_12
Br1 0.0424(5) 0.0235(4) 0.0217(4) 0.0037(3) 0.0112(3) 0.0099(3)
Br2 0.0506(5) 0.0256(4) 0.0268(4) 0.0068(3) 0.0225(4) 0.0123(3)
Fe1 0.0242(6) 0.0243(5) 0.0204(5) 0.0054(4) 0.0086(4) 0.0077(4)
Fe2 0.0353(6) 0.0277(5) 0.0200(5) 0.0038(4) 0.0114(5) 0.0121(5)
P1 0.0327(12) 0.0372(11) 0.0285(10) 0.0098(8) 0.0133(9) 0.0132(9)
P2 0.0305(11) 0.0337(11) 0.0264(10) 0.0022(8) 0.0084(9) 0.0091(9)
N1 0.019(3) 0.034(3) 0.021(3) 0.005(3) 0.005(3) 0.004(3)
N3 0.032(4) 0.040(4) 0.035(4) 0.001(3) 0.020(3) 0.010(3)
N2 0.017(3) 0.038(4) 0.030(3) 0.010(3) 0.007(3) 0.006(3)
N4 0.024(4) 0.042(4) 0.026(3) 0.006(3) 0.002(3) 0.011(3)
C6 0.028(4) 0.032(4) 0.024(4) 0.011(3) 0.004(3) 0.012(3)
C39 0.034(5) 0.045(5) 0.032(4) -0.003(4) 0.021(4) 0.007(4)
C21 0.017(4) 0.048(5) 0.037(4) 0.018(4) 0.011(3) 0.013(4)
C5 0.033(2) 0.0388(19) 0.0269(18) 0.0067(15) 0.0030(15) 0.0146(16)
C1 0.033(2) 0.0388(19) 0.0269(18) 0.0067(15) 0.0030(15) 0.0146(16)
C13 0.048(5) 0.036(4) 0.032(4) 0.004(4) 0.006(4) 0.016(4)
C7 0.027(4) 0.039(4) 0.033(4) 0.004(3) 0.006(4) 0.008(4)
C33 0.034(5) 0.044(5) 0.027(4) 0.001(3) 0.017(4) 0.015(4)
C28 0.034(2) 0.051(2) 0.0369(19) 0.0106(17) 0.0181(17) 0.0189(18)
C46 0.052(6) 0.046(5) 0.032(4) 0.016(4) 0.023(4) 0.021(4)
C12 0.033(5) 0.036(4) 0.022(4) 0.012(3) -0.006(3) 0.014(4)
C22 0.019(4) 0.054(5) 0.038(4) 0.009(4) 0.004(4) 0.013(4)
C9 0.025(4) 0.046(5) 0.039(5) 0.000(4) 0.007(4) 0.001(4)
C31 0.034(2) 0.051(2) 0.0369(19) 0.0106(17) 0.0181(17) 0.0189(18)
C2 0.033(2) 0.0388(19) 0.0269(18) 0.0067(15) 0.0030(15) 0.0146(16)
C45 0.043(5) 0.052(5) 0.046(5) 0.009(4) 0.017(4) 0.026(4)
C4 0.033(2) 0.0388(19) 0.0269(18) 0.0067(15) 0.0030(15) 0.0146(16)
C34 0.051(6) 0.043(5) 0.043(5) 0.005(4) 0.033(5) 0.014(4)
C29 0.034(2) 0.051(2) 0.0369(19) 0.0106(17) 0.0181(17) 0.0189(18)
C19 0.031(5) 0.045(5) 0.064(6) 0.023(4) 0.023(5) 0.010(4)
C42 0.042(5) 0.042(5) 0.046(5) -0.008(4) -0.003(4) 0.005(4)
C20 0.031(4) 0.041(4) 0.034(4) 0.013(3) 0.020(4) 0.012(4)
C41 0.034(5) 0.035(4) 0.042(5) 0.000(4) 0.000(4) 0.011(4)
C54 0.024(4) 0.053(5) 0.051(5) 0.016(4) 0.015(4) 0.018(4)
C11 0.035(5) 0.054(5) 0.029(4) 0.007(4) 0.007(4) 0.028(4)
C44 0.031(4) 0.047(5) 0.032(4) 0.021(4) 0.015(4) 0.015(4)
C53 0.033(5) 0.045(5) 0.034(4) -0.015(4) 0.011(4) 0.005(4)
C47 0.049(5) 0.031(4) 0.025(4) 0.001(3) 0.009(4) 0.017(4)
C26 0.031(5) 0.034(4) 0.043(5) 0.014(4) 0.016(4) 0.004(4)
C40 0.028(5) 0.045(5) 0.041(5) 0.002(4) 0.009(4) -0.003(4)
C8 0.024(4) 0.035(5) 0.056(6) -0.006(4) -0.001(4) -0.007(4)
C14 0.064(6) 0.048(5) 0.032(4) 0.010(4) 0.022(4) 0.025(5)
C32 0.034(2) 0.051(2) 0.0369(19) 0.0106(17) 0.0181(17) 0.0189(18)
C018 0.056(6) 0.037(4) 0.028(4) -0.004(3) 0.012(4) 0.020(4)
C27 0.062(6) 0.025(4) 0.064(6) 0.012(4) 0.041(5) 0.013(4)
C17 0.041(5) 0.050(5) 0.046(5) 0.016(4) 0.026(4) 0.013(4)
C16 0.077(8) 0.080(7) 0.043(5) 0.022(5) 0.028(5) 0.046(6)
C10 0.038(5) 0.071(6) 0.029(4) 0.015(4) 0.014(4) 0.018(5)
C38 0.037(5) 0.063(6) 0.036(5) 0.004(4) 0.014(4) 0.021(4)
C30 0.034(2) 0.051(2) 0.0369(19) 0.0106(17) 0.0181(17) 0.0189(18)
C23 0.033(5) 0.052(6) 0.048(5) 0.011(4) 0.011(4) 0.007(4)
C3 0.033(2) 0.0388(19) 0.0269(18) 0.0067(15) 0.0030(15) 0.0146(16)
C43 0.042(5) 0.060(6) 0.034(5) -0.007(4) -0.001(4) 0.015(5)
C48 0.042(6) 0.043(5) 0.051(5) -0.013(4) 0.012(4) 0.001(4)
C35 0.059(6) 0.041(5) 0.059(6) 0.014(4) 0.035(5) 0.025(5)
C25 0.054(6) 0.040(5) 0.047(5) 0.002(4) 0.023(5) -0.005(4)
C24 0.028(5) 0.062(6) 0.052(6) 0.006(5) 0.000(4) -0.010(5)
C36 0.049(6) 0.072(7) 0.041(5) 0.018(5) 0.020(5) 0.040(5)
C52 0.050(6) 0.045(5) 0.054(6) -0.009(4) 0.015(5) 0.008(5)
C37 0.032(5) 0.073(7) 0.042(5) 0.001(5) 0.017(4) 0.015(5)
C51 0.056(7) 0.042(6) 0.087(8) -0.001(5) 0.029(6) 0.001(5)
C18 0.047(6) 0.065(6) 0.076(7) 0.035(5) 0.036(5) 0.028(5)
C49 0.066(7) 0.034(5) 0.051(6) 0.003(4) 0.010(5) 0.020(5)
C50 0.074(8) 0.031(5) 0.070(7) -0.003(5) 0.026(6) -0.012(5)

loop_
_atom_type_symbol
_atom_type_description
_atom_type_scat_dispersion_real
_atom_type_scat_dispersion_imag
_atom_type_scat_source
C C 0.0033 0.0016 'International Tables Vol C Tables 4.2.6.8 and 6.1.1.4'
H H 0.0000 0.0000 'International Tables Vol C Tables 4.2.6.8 and 6.1.1.4'
Br Br -0.2901 2.4595 'International Tables Vol C Tables 4.2.6.8 and 6.1.1.4'
Fe Fe 0.3463 0.8444 'International Tables Vol C Tables 4.2.6.8 and 6.1.1.4'
N N 0.0061 0.0033 'International Tables Vol C Tables 4.2.6.8 and 6.1.1.4'
P P 0.1023 0.0942 'International Tables Vol C Tables 4.2.6.8 and 6.1.1.4'

loop_
_geom_angle_atom_site_label_1
_geom_angle_atom_site_label_2
_geom_angle_atom_site_label_3
_geom_angle
_geom_angle_site_symmetry_3
Fe1 Br1 Fe1 90.75(4) 2_676
Fe2 Br2 Fe2 90.15(4) 2_667
Br1 Fe1 Br1 89.25(4) 2_676
N1 Fe1 Br1 112.08(17) .
N1 Fe1 Br1 122.32(17) 2_676
N1 Fe1 N2 102.4(2) .
N2 Fe1 Br1 114.42(18) .
N2 Fe1 Br1 116.61(18) 2_676
Br2 Fe2 Br2 89.85(4) 2_667
N3 Fe2 Br2 110.97(19) .
N3 Fe2 Br2 120.35(19) 2_667
N4 Fe2 Br2 117.37(18) 2_667
N4 Fe2 Br2 115.08(19) .
N4 Fe2 N3 103.3(3) .
N2 P1 C2 110.7(3) .
N2 P1 C14 110.3(3) .
N2 P1 C17 115.7(4) .
C2 P1 C14 108.1(4) .
C2 P1 C17 106.5(4) .
C17 P1 C14 105.1(4) .
N4 P2 C29 110.1(3) .
N4 P2 C41 115.8(4) .
N4 P2 C44 110.0(3) .
C29 P2 C41 109.0(4) .
C29 P2 C44 107.1(4) .
C41 P2 C44 104.3(4) .
C6 N1 Fe1 119.6(4) .
C1 N1 Fe1 122.1(5) .
C1 N1 C6 117.9(6) .
C33 N3 Fe2 119.7(4) .
C28 N3 Fe2 122.3(6) .
C28 N3 C33 117.9(6) .
P1 N2 Fe1 115.2(3) .
C20 N2 Fe1 118.2(4) .
C20 N2 P1 126.0(5) .
P2 N4 Fe2 114.8(3) .
C47 N4 Fe2 120.8(5) .
C47 N4 P2 124.1(5) .
C7 C6 N1 118.8(6) .
C12 C6 N1 122.8(7) .
C12 C6 C7 118.4(7) .
C33 C39 C40 120.8(7) .
C38 C39 C33 119.6(8) .
C38 C39 C40 119.6(8) .
C20 C21 C22 120.1(7) .
C23 C21 C22 121.0(7) .
C23 C21 C20 119.0(8) .
H5A C5 H5B 108.9 .
C1 C5 H5A 110.8 .
C1 C5 H5B 110.8 .
C4 C5 H5A 110.8 .
C4 C5 H5B 110.8 .
C4 C5 C1 104.8(6) .
N1 C1 C5 121.5(7) .
N1 C1 C2 129.9(7) .
C2 C1 C5 108.6(6) .
H13A C13 H13B 109.5 .
H13A C13 H13C 109.5 .
H13B C13 H13C 109.5 .
C12 C13 H13A 109.5 .
C12 C13 H13B 109.5 .
C12 C13 H13C 109.5 .
C6 C7 C8 120.5(7) .
C9 C7 C6 118.8(7) .
C9 C7 C8 120.7(7) .
N3 C33 C34 120.4(7) .
C39 C33 N3 119.8(7) .
C39 C33 C34 119.8(8) .
N3 C28 C32 122.0(7) .
C29 C28 N3 128.2(7) .
C29 C28 C32 109.7(7) .
H46A C46 H46C 109.5 .
H46A C46 H46B 109.5 .
H46C C46 H46B 109.5 .
C44 C46 H46A 109.5 .
C44 C46 H46C 109.5 .
C44 C46 H46B 109.5 .
C6 C12 C13 118.4(7) .
C11 C12 C6 120.2(8) .
C11 C12 C13 121.4(7) .
C21 C22 H22A 109.5 .
C21 C22 H22B 109.5 .
C21 C22 H22C 109.5 .
H22A C22 H22B 109.5 .
H22A C22 H22C 109.5 .
H22B C22 H22C 109.5 .
C7 C9 H9 119.3 .
C10 C9 C7 121.4(8) .
C10 C9 H9 119.3 .
H31A C31 H31B 108.8 .
C32 C31 H31A 110.8 .
C32 C31 H31B 110.8 .
C32 C31 C30 104.9(6) .
C30 C31 H31A 110.8 .
C30 C31 H31B 110.8 .
C1 C2 P1 127.7(6) .
C1 C2 C3 110.0(6) .
C3 C2 P1 122.2(6) .
H45A C45 H45B 109.5 .
H45A C45 H45C 109.5 .
H45B C45 H45C 109.5 .
C44 C45 H45A 109.5 .
C44 C45 H45B 109.5 .
C44 C45 H45C 109.5 .
C5 C4 H4A 110.8 .
C5 C4 H4B 110.8 .
C5 C4 C3 104.6(6) .
H4A C4 H4B 108.9 .
C3 C4 H4A 110.8 .
C3 C4 H4B 110.8 .
C33 C34 C35 118.5(8) .
C36 C34 C33 117.3(8) .
C36 C34 C35 124.2(8) .
C28 C29 P2 130.3(6) .
C28 C29 C30 111.0(7) .
C30 C29 P2 118.5(6) .
H19A C19 H19B 109.5 .
H19A C19 H19C 109.5 .
H19B C19 H19C 109.5 .
C17 C19 H19A 109.5 .
C17 C19 H19B 109.5 .
C17 C19 H19C 109.5 .
H42A C42 H42B 109.5 .
H42A C42 H42C 109.5 .
H42B C42 H42C 109.5 .
C41 C42 H42A 109.5 .
C41 C42 H42B 109.5 .
C41 C42 H42C 109.5 .
N2 C20 C21 120.0(7) .
C26 C20 N2 120.6(7) .
C26 C20 C21 119.2(7) .
P2 C41 H41 105.9 .
C42 C41 P2 115.5(6) .
C42 C41 H41 105.9 .
C42 C41 C43 109.4(7) .
C43 C41 P2 113.3(6) .
C43 C41 H41 105.9 .
H54A C54 H54B 109.5 .
H54A C54 H54C 109.5 .
H54B C54 H54C 109.5 .
C53 C54 H54A 109.5 .
C53 C54 H54B 109.5 .
C53 C54 H54C 109.5 .
C12 C11 H11 119.1 .
C12 C11 C10 121.8(8) .
C10 C11 H11 119.1 .
P2 C44 H44 107.9 .
C46 C44 P2 110.7(5) .
C46 C44 C45 108.4(6) .
C46 C44 H44 107.9 .
C45 C44 P2 113.8(6) .
C45 C44 H44 107.9 .
C47 C53 C54 122.0(7) .
C52 C53 C54 118.7(8) .
C52 C53 C47 119.3(8) .
C53 C47 N4 119.7(7) .
C48 C47 N4 120.3(7) .
C48 C47 C53 119.8(8) .
C20 C26 C27 121.6(7) .
C25 C26 C20 119.1(8) .
C25 C26 C27 119.1(8) .
C39 C40 H40A 109.5 .
C39 C40 H40B 109.5 .
C39 C40 H40C 109.5 .
H40A C40 H40B 109.5 .
H40A C40 H40C 109.5 .
H40B C40 H40C 109.5 .
C7 C8 H8A 109.5 .
C7 C8 H8B 109.5 .
C7 C8 H8C 109.5 .
H8A C8 H8B 109.5 .
H8A C8 H8C 109.5 .
H8B C8 H8C 109.5 .
P1 C14 H14 107.9 .
C018 C14 P1 109.8(5) .
C018 C14 H14 107.9 .
C018 C14 C16 108.4(8) .
C16 C14 P1 114.7(6) .
C16 C14 H14 107.9 .
C28 C32 H32A 110.8 .
C28 C32 H32B 110.8 .
C31 C32 C28 104.5(7) .
C31 C32 H32A 110.8 .
C31 C32 H32B 110.8 .
H32A C32 H32B 108.9 .
C14 C018 H01A 109.5 .
C14 C018 H01C 109.5 .
C14 C018 H01B 109.5 .
H01A C018 H01C 109.5 .
H01A C018 H01B 109.5 .
H01C C018 H01B 109.5 .
C26 C27 H27A 109.5 .
C26 C27 H27B 109.5 .
C26 C27 H27C 109.5 .
H27A C27 H27B 109.5 .
H27A C27 H27C 109.5 .
H27B C27 H27C 109.5 .
P1 C17 H17 105.8 .
C19 C17 P1 114.8(6) .
C19 C17 H17 105.8 .
C19 C17 C18 111.1(8) .
C18 C17 P1 112.7(6) .
C18 C17 H17 105.8 .
C14 C16 H16A 109.5 .
C14 C16 H16B 109.5 .
C14 C16 H16C 109.5 .
H16A C16 H16B 109.5 .
H16A C16 H16C 109.5 .
H16B C16 H16C 109.5 .
C9 C10 C11 119.3(8) .
C9 C10 H10 120.3 .
C11 C10 H10 120.3 .
C39 C38 H38 119.1 .
C39 C38 C37 121.7(9) .
C37 C38 H38 119.1 .
C31 C30 C29 101.3(6) .
C31 C30 H30A 111.5 .
C31 C30 H30B 111.5 .
C29 C30 H30A 111.5 .
C29 C30 H30B 111.5 .
H30A C30 H30B 109.3 .
C21 C23 H23 119.0 .
C24 C23 C21 122.0(9) .
C24 C23 H23 119.0 .
C2 C3 H3A 111.0 .
C2 C3 H3B 111.0 .
C4 C3 C2 103.8(6) .
C4 C3 H3A 111.0 .
C4 C3 H3B 111.0 .
H3A C3 H3B 109.0 .
C41 C43 H43A 109.5 .
C41 C43 H43B 109.5 .
C41 C43 H43C 109.5 .
H43A C43 H43B 109.5 .
H43A C43 H43C 109.5 .
H43B C43 H43C 109.5 .
C47 C48 C49 122.1(8) .
C47 C48 C50 119.5(9) .
C50 C48 C49 118.4(9) .
C34 C35 H35A 109.5 .
C34 C35 H35B 109.5 .
C34 C35 H35C 109.5 .
H35A C35 H35B 109.5 .
H35A C35 H35C 109.5 .
H35B C35 H35C 109.5 .
C26 C25 H25 119.1 .
C24 C25 C26 121.7(8) .
C24 C25 H25 119.1 .
C23 C24 C25 118.9(9) .
C23 C24 H24 120.6 .
C25 C24 H24 120.6 .
C34 C36 H36 119.0 .
C37 C36 C34 122.0(8) .
C37 C36 H36 119.0 .
C53 C52 H52 119.2 .
C51 C52 C53 121.6(9) .
C51 C52 H52 119.2 .
C38 C37 H37 120.2 .
C36 C37 C38 119.6(9) .
C36 C37 H37 120.2 .
C52 C51 H51 120.8 .
C52 C51 C50 118.4(9) .
C50 C51 H51 120.8 .
C17 C18 H18A 109.5 .
C17 C18 H18B 109.5 .
C17 C18 H18C 109.5 .
H18A C18 H18B 109.5 .
H18A C18 H18C 109.5 .
H18B C18 H18C 109.5 .
C48 C49 H49A 109.5 .
C48 C49 H49B 109.5 .
C48 C49 H49C 109.5 .
H49A C49 H49B 109.5 .
H49A C49 H49C 109.5 .
H49B C49 H49C 109.5 .
C48 C50 C51 121.1(9) .
C48 C50 H50 119.4 .
C51 C50 H50 119.4 .

loop_
_geom_bond_atom_site_label_1
_geom_bond_atom_site_label_2
_geom_bond_distance
_geom_bond_site_symmetry_2
Br1 Fe1 2.5361(13) .
Br1 Fe1 2.5415(13) 2_676
Br2 Fe2 2.5322(13) .
Br2 Fe2 2.5426(13) 2_667
Fe1 Br1 2.5415(13) 2_676
Fe1 N1 1.988(6) .
Fe1 N2 2.009(6) .
Fe2 Br2 2.5426(13) 2_667
Fe2 N3 2.001(6) .
Fe2 N4 1.998(6) .
P1 N2 1.645(6) .
P1 C2 1.753(8) .
P1 C14 1.863(8) .
P1 C17 1.827(8) .
P2 N4 1.661(6) .
P2 C29 1.777(8) .
P2 C41 1.833(8) .
P2 C44 1.857(8) .
N1 C6 1.444(9) .
N1 C1 1.339(9) .
N3 C33 1.427(10) .
N3 C28 1.335(10) .
N2 C20 1.429(10) .
N4 C47 1.433(11) .
C6 C7 1.426(11) .
C6 C12 1.418(10) .
C39 C33 1.406(11) .
C39 C40 1.522(12) .
C39 C38 1.384(12) .
C21 C22 1.486(11) .
C21 C20 1.434(10) .
C21 C23 1.374(12) .
C5 H5A 0.9900 .
C5 H5B 0.9900 .
C5 C1 1.570(10) .
C5 C4 1.498(10) .
C1 C2 1.358(11) .
C13 H13A 0.9800 .
C13 H13B 0.9800 .
C13 H13C 0.9800 .
C13 C12 1.519(11) .
C7 C9 1.383(11) .
C7 C8 1.511(11) .
C33 C34 1.457(11) .
C28 C29 1.334(11) .
C28 C32 1.545(11) .
C46 H46A 0.9800 .
C46 H46C 0.9800 .
C46 H46B 0.9800 .
C46 C44 1.521(12) .
C12 C11 1.348(11) .
C22 H22A 0.9800 .
C22 H22B 0.9800 .
C22 H22C 0.9800 .
C9 H9 0.9500 .
C9 C10 1.377(12) .
C31 H31A 0.9900 .
C31 H31B 0.9900 .
C31 C32 1.508(11) .
C31 C30 1.557(11) .
C2 C3 1.557(10) .
C45 H45A 0.9800 .
C45 H45B 0.9800 .
C45 H45C 0.9800 .
C45 C44 1.564(10) .
C4 H4A 0.9900 .
C4 H4B 0.9900 .
C4 C3 1.524(11) .
C34 C35 1.492(12) .
C34 C36 1.407(13) .
C29 C30 1.592(10) .
C19 H19A 0.9800 .
C19 H19B 0.9800 .
C19 H19C 0.9800 .
C19 C17 1.510(12) .
C42 H42A 0.9800 .
C42 H42B 0.9800 .
C42 H42C 0.9800 .
C42 C41 1.520(12) .
C20 C26 1.390(11) .
C41 H41 1.0000 .
C41 C43 1.587(12) .
C54 H54A 0.9800 .
C54 H54B 0.9800 .
C54 H54C 0.9800 .
C54 C53 1.479(12) .
C11 H11 0.9500 .
C11 C10 1.383(12) .
C44 H44 1.0000 .
C53 C47 1.433(11) .
C53 C52 1.397(12) .
C47 C48 1.379(12) .
C26 C27 1.532(11) .
C26 C25 1.389(12) .
C40 H40A 0.9800 .
C40 H40B 0.9800 .
C40 H40C 0.9800 .
C8 H8A 0.9800 .
C8 H8B 0.9800 .
C8 H8C 0.9800 .
C14 H14 1.0000 .
C14 C018 1.539(12) .
C14 C16 1.558(11) .
C32 H32A 0.9900 .
C32 H32B 0.9900 .
C018 H01A 0.9800 .
C018 H01C 0.9800 .
C018 H01B 0.9800 .
C27 H27A 0.9800 .
C27 H27B 0.9800 .
C27 H27C 0.9800 .
C17 H17 1.0000 .
C17 C18 1.610(12) .
C16 H16A 0.9800 .
C16 H16B 0.9800 .
C16 H16C 0.9800 .
C10 H10 0.9500 .
C38 H38 0.9500 .
C38 C37 1.390(13) .
C30 H30A 0.9900 .
C30 H30B 0.9900 .
C23 H23 0.9500 .
C23 C24 1.368(13) .
C3 H3A 0.9900 .
C3 H3B 0.9900 .
C43 H43A 0.9800 .
C43 H43B 0.9800 .
C43 H43C 0.9800 .
C48 C49 1.532(12) .
C48 C50 1.385(13) .
C35 H35A 0.9800 .
C35 H35B 0.9800 .
C35 H35C 0.9800 .
C25 H25 0.9500 .
C25 C24 1.388(13) .
C24 H24 0.9500 .
C36 H36 0.9500 .
C36 C37 1.383(13) .
C52 H52 0.9500 .
C52 C51 1.354(13) .
C37 H37 0.9500 .
C51 H51 0.9500 .
C51 C50 1.446(15) .
C18 H18A 0.9800 .
C18 H18B 0.9800 .
C18 H18C 0.9800 .
C49 H49A 0.9800 .
C49 H49B 0.9800 .
C49 H49C 0.9800 .
C50 H50 0.9500 .

loop_
_geom_torsion_atom_site_label_1
_geom_torsion_atom_site_label_2
_geom_torsion_atom_site_label_3
_geom_torsion_atom_site_label_4
_geom_torsion
Fe1 N1 C6 C7 89.5(7)
Fe1 N1 C6 C12 -90.5(7)
Fe1 N1 C1 C5 176.3(5)
Fe1 N1 C1 C2 -5.0(12)
Fe1 N2 C20 C21 -98.0(7)
Fe1 N2 C20 C26 77.0(8)
Fe2 N3 C33 C39 -88.8(7)
Fe2 N3 C33 C34 91.2(7)
Fe2 N3 C28 C29 7.9(12)
Fe2 N3 C28 C32 -177.0(6)
Fe2 N4 C47 C53 97.8(7)
Fe2 N4 C47 C48 -77.7(8)
P1 N2 C20 C21 91.4(8)
P1 N2 C20 C26 -93.6(8)
P1 C2 C3 C4 165.1(6)
P2 N4 C47 C53 -88.7(8)
P2 N4 C47 C48 95.8(8)
P2 C29 C30 C31 -162.5(6)
N1 C6 C7 C9 178.7(7)
N1 C6 C7 C8 -1.2(10)
N1 C6 C12 C13 0.7(10)
N1 C6 C12 C11 -179.3(6)
N1 C1 C2 P1 -1.1(14)
N1 C1 C2 C3 -177.6(8)
N3 C33 C34 C35 -0.8(10)
N3 C33 C34 C36 179.7(6)
N3 C28 C29 P2 -4.6(15)
N3 C28 C29 C30 179.7(8)
N3 C28 C32 C31 162.9(8)
N2 P1 C2 C1 25.8(9)
N2 P1 C2 C3 -158.1(6)
N2 P1 C14 C018 -60.6(7)
N2 P1 C14 C16 177.0(7)
N2 P1 C17 C19 62.7(7)
N2 P1 C17 C18 -65.8(7)
N2 C20 C26 C27 -1.7(11)
N2 C20 C26 C25 -177.4(7)
N4 P2 C29 C28 -20.5(10)
N4 P2 C29 C30 154.9(6)
N4 P2 C41 C42 -61.6(7)
N4 P2 C41 C43 65.8(7)
N4 P2 C44 C46 60.4(6)
N4 P2 C44 C45 -177.3(6)
N4 C47 C48 C49 2.1(12)
N4 C47 C48 C50 -178.7(8)
C6 N1 C1 C5 2.8(10)
C6 N1 C1 C2 -178.5(8)
C6 C7 C9 C10 2.1(12)
C6 C12 C11 C10 -0.9(11)
C39 C33 C34 C35 179.2(7)
C39 C33 C34 C36 -0.3(10)
C39 C38 C37 C36 2.7(12)
C21 C20 C26 C27 173.4(7)
C21 C20 C26 C25 -2.3(11)
C21 C23 C24 C25 1.9(14)
C5 C1 C2 P1 177.7(6)
C5 C1 C2 C3 1.2(9)
C5 C4 C3 C2 27.7(8)
C1 N1 C6 C7 -96.9(8)
C1 N1 C6 C12 83.1(9)
C1 C5 C4 C3 -27.2(8)
C1 C2 C3 C4 -18.2(9)
C13 C12 C11 C10 179.2(7)
C7 C6 C12 C13 -179.3(6)
C7 C6 C12 C11 0.7(10)
C7 C9 C10 C11 -2.2(12)
C33 N3 C28 C29 -176.5(8)
C33 N3 C28 C32 -1.4(11)
C33 C39 C38 C37 -1.6(11)
C33 C34 C36 C37 1.4(11)
C28 N3 C33 C39 95.5(9)
C28 N3 C33 C34 -84.5(9)
C28 C29 C30 C31 13.8(9)
C12 C6 C7 C9 -1.3(11)
C12 C6 C7 C8 178.8(7)
C12 C11 C10 C9 1.6(12)
C22 C21 C20 N2 -0.3(10)
C22 C21 C20 C26 -175.4(7)
C22 C21 C23 C24 175.5(8)
C2 P1 N2 Fe1 -39.1(5)
C2 P1 N2 C20 131.7(6)
C2 P1 C14 C018 60.6(7)
C2 P1 C14 C16 -61.8(8)
C2 P1 C17 C19 -60.8(8)
C2 P1 C17 C18 170.7(7)
C4 C5 C1 N1 -164.5(7)
C4 C5 C1 C2 16.5(9)
C34 C36 C37 C38 -2.6(12)
C29 P2 N4 Fe2 36.2(5)
C29 P2 N4 C47 -137.7(6)
C29 P2 C41 C42 63.2(7)
C29 P2 C41 C43 -169.4(6)
C29 P2 C44 C46 -59.3(6)
C29 P2 C44 C45 63.0(7)
C29 C28 C32 C31 -21.2(9)
C20 C21 C23 C24 -5.0(12)
C20 C26 C25 C24 -0.8(12)
C41 P2 N4 Fe2 160.4(3)
C41 P2 N4 C47 -13.4(7)
C41 P2 C29 C28 -148.6(8)
C41 P2 C29 C30 26.8(7)
C41 P2 C44 C46 -174.8(5)
C41 P2 C44 C45 -52.4(7)
C54 C53 C47 N4 -1.1(11)
C54 C53 C47 C48 174.5(8)
C54 C53 C52 C51 -178.3(9)
C44 P2 N4 Fe2 -81.7(4)
C44 P2 N4 C47 104.5(6)
C44 P2 C29 C28 99.1(9)
C44 P2 C29 C30 -85.5(7)
C44 P2 C41 C42 177.4(6)
C44 P2 C41 C43 -55.3(7)
C53 C47 C48 C49 -173.4(8)
C53 C47 C48 C50 5.8(12)
C53 C52 C51 C50 1.8(15)
C47 C53 C52 C51 2.4(13)
C47 C48 C50 C51 -1.6(14)
C26 C25 C24 C23 1.2(13)
C40 C39 C33 N3 0.5(10)
C40 C39 C33 C34 -179.5(6)
C40 C39 C38 C37 178.2(7)
C8 C7 C9 C10 -178.1(8)
C14 P1 N2 Fe1 80.5(5)
C14 P1 N2 C20 -108.7(7)
C14 P1 C2 C1 -95.1(8)
C14 P1 C2 C3 81.0(7)
C14 P1 C17 C19 -175.4(7)
C14 P1 C17 C18 56.1(8)
C32 C28 C29 P2 179.8(6)
C32 C28 C29 C30 4.1(10)
C32 C31 C30 C29 -25.9(8)
C27 C26 C25 C24 -176.6(8)
C17 P1 N2 Fe1 -160.4(4)
C17 P1 N2 C20 10.4(7)
C17 P1 C2 C1 152.5(8)
C17 P1 C2 C3 -31.5(8)
C17 P1 C14 C018 174.0(6)
C17 P1 C14 C16 51.7(8)
C38 C39 C33 N3 -179.6(6)
C38 C39 C33 C34 0.4(10)
C30 C31 C32 C28 29.0(8)
C23 C21 C20 N2 -179.7(7)
C23 C21 C20 C26 5.2(11)
C35 C34 C36 C37 -178.0(8)
C52 C53 C47 N4 178.2(7)
C52 C53 C47 C48 -6.3(12)
C52 C51 C50 C48 -2.2(16)
C49 C48 C50 C51 177.7(9)

loop_
_smtbx_masks_void_nr
_smtbx_masks_void_average_x
_smtbx_masks_void_average_y
_smtbx_masks_void_average_z
_smtbx_masks_void_volume
_smtbx_masks_void_count_electrons
1 0.000 -0.157 -0.157 757.9 171.6
